data_2230342
loop_
_publ_author_name
'Thomas, John C.'
'Tiekink, Edward R. T.'
'Walmsley, Judith A.'

_publ_section_title
;
 [4'-(4-Aminophenyl)-2,2':6',2''-terpyridine]chloridopalladium(II)
 chloride
;
_journal_coeditor_code HB5880
_journal_issue 6
_journal_name_full 'Acta Crystallographica Section E'
_journal_page_first m773
_journal_page_last m774
_journal_paper_doi 10.1107/S1600536811018125
_journal_volume 67
_journal_year 2011
_chemical_formula_iupac '[Pd Cl (C21 H16 N4)] Cl'
_chemical_formula_moiety 'C21 H16 Cl N4 Pd +, Cl -'
_chemical_formula_sum 'C21 H16 Cl2 N4 Pd'
_chemical_formula_weight 501.68
_chemical_name_systematic
;
[4'-(4-Aminophenyl)-2,2':6',2''-terpyridine]chloridopalladium(II) chloride
;
_space_group_IT_number 14
_symmetry_cell_setting monoclinic
_symmetry_space_group_name_Hall '-P 2yn'
_symmetry_space_group_name_H-M 'P 1 21/n 1'
_atom_sites_solution_hydrogens geom
_atom_sites_solution_primary direct
_atom_sites_solution_secondary difmap
_audit_creation_method SHELXL-97
_cell_angle_alpha 90.00
_cell_angle_beta 105.215(6)
_cell_angle_gamma 90.00
_cell_formula_units_Z 4
_cell_length_a 10.853(3)
_cell_length_b 13.151(3)
_cell_length_c 13.654(3)
_cell_measurement_reflns_used 7657
_cell_measurement_temperature 98(2)
_cell_measurement_theta_max 30.3
_cell_measurement_theta_min 2.1
_cell_volume 1880.5(8)
_computing_cell_refinement 'CrystalClear (Molecular Structure Corporation & Rigaku, 2005)'
_computing_data_collection
;
CrystalClear (Molecular Structure Corporation & Rigaku, 2005)
;
_computing_data_reduction 'CrystalClear (Molecular Structure Corporation & Rigaku, 2005)'
_computing_molecular_graphics 'ORTEP-3 (Farrugia, 1997) and DIAMOND (Brandenburg, 2006)'
_computing_publication_material 'publCIF (Westrip, 2010)'
_computing_structure_refinement 'SHELXL97 (Sheldrick, 2008)'
_computing_structure_solution 'PATTY in DIRDIF (Beurskens <i>et al.</i>, 1992)'
_diffrn_ambient_temperature 98(2)
_diffrn_measured_fraction_theta_full 0.998
_diffrn_measured_fraction_theta_max 0.998
_diffrn_measurement_device_type 'Rigaku AFC12/SATURN724'
_diffrn_measurement_method \w
_diffrn_radiation_monochromator graphite
_diffrn_radiation_source 'fine-focus sealed tube'
_diffrn_radiation_type MoK\a
_diffrn_radiation_wavelength 0.71070
_diffrn_reflns_av_R_equivalents 0.0794
_diffrn_reflns_av_sigmaI/netI 0.0639
_diffrn_reflns_limit_h_max 11
_diffrn_reflns_limit_h_min -12
_diffrn_reflns_limit_k_max 15
_diffrn_reflns_limit_k_min -15
_diffrn_reflns_limit_l_max 16
_diffrn_reflns_limit_l_min -16
_diffrn_reflns_number 15599
_diffrn_reflns_theta_full 25.00
_diffrn_reflns_theta_max 25.00
_diffrn_reflns_theta_min 2.14
_diffrn_standards_decay_% '< 1'
_diffrn_standards_interval_count 0
_diffrn_standards_number 0
_exptl_absorpt_coefficient_mu 1.286
_exptl_absorpt_correction_T_max 1
_exptl_absorpt_correction_T_min 0.412
_exptl_absorpt_correction_type multi-scan
_exptl_absorpt_process_details '(ABSCOR; Higashi, 1995)'
_exptl_crystal_colour red
_exptl_crystal_density_diffrn 1.772
_exptl_crystal_density_method 'not measured'
_exptl_crystal_description prism
_exptl_crystal_F_000 1000
_exptl_crystal_size_max 0.10
_exptl_crystal_size_mid 0.04
_exptl_crystal_size_min 0.04
_refine_diff_density_max 3.594
_refine_diff_density_min -2.153
_refine_ls_extinction_method none
_refine_ls_goodness_of_fit_ref 1.162
_refine_ls_hydrogen_treatment mixed
_refine_ls_matrix_type full
_refine_ls_number_parameters 259
_refine_ls_number_reflns 3296
_refine_ls_number_restraints 3
_refine_ls_restrained_S_all 1.161
_refine_ls_R_factor_all 0.1148
_refine_ls_R_factor_gt 0.0978
_refine_ls_shift/su_max 0.000
_refine_ls_shift/su_mean 0.000
_refine_ls_structure_factor_coef Fsqd
_refine_ls_weighting_details 'calc w=1/[\s^2^(Fo^2^)+(0.0940P)^2^+20.7984P] where P=(Fo^2^+2Fc^2^)/3'
_refine_ls_weighting_scheme calc
_refine_ls_wR_factor_gt 0.2237
_refine_ls_wR_factor_ref 0.2393
_reflns_number_gt 2809
_reflns_number_total 3296
_reflns_threshold_expression I>2\s(I)
_cod_data_source_file hb5880.cif
_cod_data_source_block I
_cod_original_cell_volume 1880.5(7)
_cod_original_sg_symbol_H-M 'P 21/n'
_cod_database_code 2230342
_cod_database_fobs_code 2230342

loop_
_symmetry_equiv_pos_as_xyz
'x, y, z'
'-x+1/2, y+1/2, -z+1/2'
'-x, -y, -z'
'x-1/2, -y-1/2, z-1/2'

loop_
_atom_site_type_symbol
_atom_site_label
_atom_site_fract_x
_atom_site_fract_y
_atom_site_fract_z
_atom_site_U_iso_or_equiv
_atom_site_adp_type
_atom_site_calc_flag
_atom_site_refinement_flags
_atom_site_occupancy
_atom_site_symmetry_multiplicity
_atom_site_disorder_assembly
_atom_site_disorder_group
Pd Pd 0.52238(8) 0.61084(7) -0.12448(6) 0.0406(4) Uani d . 1 1 . .
Cl Cl1 0.3256(3) 0.6393(3) -0.2332(2) 0.0602(9) Uani d . 1 1 . .
Cl Cl2 1.5657(3) 0.6930(2) 0.4574(2) 0.0521(8) Uani d . 1 1 . .
N N1 0.5776(9) 0.7570(7) -0.0888(7) 0.042(2) Uani d . 1 1 . .
N N2 0.6866(8) 0.5872(7) -0.0316(6) 0.037(2) Uani d . 1 1 . .
N N3 0.5215(8) 0.4571(7) -0.1273(6) 0.038(2) Uani d . 1 1 . .
N N4 1.4174(9) 0.4831(8) 0.3621(7) 0.044(2) Uani d D 1 1 . .
H H1N 1.469(9) 0.534(5) 0.387(7) 0.053 Uiso d D 1 1 . .
H H2N 1.428(11) 0.435(5) 0.408(6) 0.053 Uiso d D 1 1 . .
C C1 0.5076(12) 0.8421(10) -0.1202(9) 0.051(3) Uani d . 1 1 . .
H H1 0.4249 0.8365 -0.1656 0.061 Uiso calc R 1 1 . .
C C2 0.5559(14) 0.9367(9) -0.0865(10) 0.053(3) Uani d . 1 1 . .
H H2 0.5049 0.9954 -0.1074 0.063 Uiso calc R 1 1 . .
C C3 0.6765(15) 0.9472(10) -0.0233(10) 0.057(4) Uani d . 1 1 . .
H H3 0.7108 1.0125 -0.0021 0.068 Uiso calc R 1 1 . .
C C4 0.7472(13) 0.8592(8) 0.0090(9) 0.047(3) Uani d . 1 1 . .
H H4 0.8303 0.8637 0.0539 0.056 Uiso calc R 1 1 . .
C C5 0.6961(11) 0.7660(8) -0.0245(8) 0.040(3) Uani d . 1 1 . .
C C6 0.7595(11) 0.6664(8) 0.0078(8) 0.037(2) Uani d . 1 1 . .
C C7 0.8789(11) 0.6510(8) 0.0711(8) 0.038(3) Uani d . 1 1 . .
H H7 0.9300 0.7078 0.0993 0.045 Uiso calc R 1 1 . .
C C8 0.9263(10) 0.5522(7) 0.0949(8) 0.033(2) Uani d . 1 1 . .
C C9 0.8437(10) 0.4710(8) 0.0530(7) 0.032(2) Uani d . 1 1 . .
H H9 0.8708 0.4029 0.0690 0.038 Uiso calc R 1 1 . .
C C10 0.7247(10) 0.4895(8) -0.0106(8) 0.035(2) Uani d . 1 1 . .
C C11 0.6283(9) 0.4156(8) -0.0622(8) 0.033(2) Uani d . 1 1 . .
C C12 0.4354(10) 0.3957(10) -0.1824(8) 0.043(3) Uani d . 1 1 . .
H H12 0.3622 0.4250 -0.2275 0.052 Uiso calc R 1 1 . .
C C13 0.4449(11) 0.2911(11) -0.1785(9) 0.051(3) Uani d . 1 1 . .
H H13 0.3806 0.2501 -0.2211 0.061 Uiso calc R 1 1 . .
C C14 0.5489(11) 0.2470(9) -0.1120(8) 0.043(3) Uani d . 1 1 . .
H H14 0.5565 0.1751 -0.1065 0.052 Uiso calc R 1 1 . .
C C15 0.6434(10) 0.3105(9) -0.0527(8) 0.038(3) Uani d . 1 1 . .
H H15 0.7166 0.2822 -0.0067 0.046 Uiso calc R 1 1 . .
C C16 1.0522(11) 0.5334(8) 0.1615(8) 0.036(2) Uani d . 1 1 . .
C C17 1.0953(11) 0.4342(8) 0.1970(8) 0.037(2) Uani d . 1 1 . .
H H17 1.0409 0.3775 0.1750 0.045 Uiso calc R 1 1 . .
C C18 1.2149(10) 0.4190(8) 0.2630(8) 0.036(2) Uani d . 1 1 . .
H H18 1.2403 0.3521 0.2860 0.044 Uiso calc R 1 1 . .
C C19 1.2991(10) 0.5001(9) 0.2966(8) 0.038(3) Uani d . 1 1 . .
C C20 1.2611(10) 0.5949(8) 0.2590(8) 0.033(2) Uani d . 1 1 . .
H H20 1.3183 0.6504 0.2784 0.040 Uiso calc R 1 1 . .
C C21 1.1426(10) 0.6120(8) 0.1938(8) 0.035(2) Uani d . 1 1 . .
H H21 1.1208 0.6791 0.1697 0.042 Uiso calc R 1 1 . .

loop_
_atom_site_aniso_label
_atom_site_aniso_U_11
_atom_site_aniso_U_22
_atom_site_aniso_U_33
_atom_site_aniso_U_12
_atom_site_aniso_U_13
_atom_site_aniso_U_23
Pd 0.0386(6) 0.0509(6) 0.0318(5) 0.0157(4) 0.0086(4) 0.0086(4)
Cl1 0.0460(18) 0.086(2) 0.0437(17) 0.0276(17) 0.0025(14) 0.0096(16)
Cl2 0.0496(17) 0.0452(16) 0.0528(18) -0.0137(13) -0.0019(14) -0.0005(13)
N1 0.056(6) 0.044(5) 0.031(5) 0.020(5) 0.023(5) 0.012(4)
N2 0.034(5) 0.045(5) 0.033(5) 0.012(4) 0.011(4) 0.014(4)
N3 0.032(5) 0.053(6) 0.030(5) -0.005(4) 0.009(4) 0.000(4)
N4 0.036(5) 0.057(6) 0.035(5) -0.011(5) 0.000(4) -0.008(5)
C1 0.053(7) 0.062(8) 0.041(7) 0.012(6) 0.021(6) 0.011(6)
C2 0.079(10) 0.037(7) 0.051(7) 0.012(6) 0.033(7) 0.006(6)
C3 0.083(10) 0.040(7) 0.057(8) 0.018(6) 0.035(8) 0.015(6)
C4 0.073(9) 0.035(6) 0.036(6) 0.014(6) 0.021(6) 0.000(5)
C5 0.047(7) 0.045(6) 0.029(6) 0.019(5) 0.013(5) 0.006(5)
C6 0.051(7) 0.033(6) 0.033(6) 0.005(5) 0.023(5) 0.006(5)
C7 0.049(7) 0.036(6) 0.033(6) 0.011(5) 0.021(5) 0.008(5)
C8 0.038(6) 0.024(5) 0.038(6) -0.003(4) 0.011(5) -0.002(4)
C9 0.038(6) 0.031(5) 0.027(5) 0.007(4) 0.010(5) 0.006(4)
C10 0.039(6) 0.031(5) 0.032(5) 0.006(4) 0.006(5) 0.007(4)
C11 0.018(5) 0.045(6) 0.034(6) 0.007(4) 0.005(4) 0.006(5)
C12 0.029(6) 0.065(8) 0.035(6) 0.001(5) 0.009(5) 0.001(6)
C13 0.029(6) 0.074(9) 0.043(7) -0.009(6) 0.000(5) -0.011(6)
C14 0.041(7) 0.052(7) 0.038(6) -0.014(5) 0.013(6) -0.010(5)
C15 0.026(5) 0.058(7) 0.034(6) 0.002(5) 0.012(5) -0.001(5)
C16 0.051(7) 0.031(5) 0.031(5) -0.003(5) 0.021(5) -0.006(4)
C17 0.046(7) 0.034(5) 0.031(5) -0.006(5) 0.008(5) -0.007(5)
C18 0.032(6) 0.036(6) 0.036(6) 0.000(5) -0.001(5) -0.002(5)
C19 0.042(6) 0.049(7) 0.026(5) 0.002(5) 0.010(5) -0.017(5)
C20 0.036(6) 0.031(5) 0.030(5) -0.016(4) 0.005(5) -0.006(4)
C21 0.040(6) 0.034(6) 0.034(6) -0.008(4) 0.014(5) 0.000(4)

loop_
_atom_type_symbol
_atom_type_description
_atom_type_scat_dispersion_real
_atom_type_scat_dispersion_imag
_atom_type_scat_source
C C 0.0033 0.0016 'International Tables Vol C Tables 4.2.6.8 and 6.1.1.4'
H H 0.0000 0.0000 'International Tables Vol C Tables 4.2.6.8 and 6.1.1.4'
Cl Cl 0.1484 0.1585 'International Tables Vol C Tables 4.2.6.8 and 6.1.1.4'
N N 0.0061 0.0033 'International Tables Vol C Tables 4.2.6.8 and 6.1.1.4'
Pd Pd -0.9988 1.0072 'International Tables Vol C Tables 4.2.6.8 and 6.1.1.4'

loop_
_geom_angle_atom_site_label_1
_geom_angle_atom_site_label_2
_geom_angle_atom_site_label_3
_geom_angle_site_symmetry_1
_geom_angle_site_symmetry_3
_geom_angle
_geom_angle_publ_flag
N2 Pd N3 . . 81.3(4) ?
N2 Pd N1 . . 80.3(4) ?
N3 Pd N1 . . 161.6(4) ?
N2 Pd Cl1 . . 179.2(3) ?
N3 Pd Cl1 . . 98.8(3) ?
N1 Pd Cl1 . . 99.6(3) ?
C1 N1 C5 . . 119.3(11) ?
C1 N1 Pd . . 126.7(9) ?
C5 N1 Pd . . 114.0(7) ?
C6 N2 C10 . . 122.6(9) ?
C6 N2 Pd . . 119.3(7) ?
C10 N2 Pd . . 118.1(8) ?
C12 N3 C11 . . 118.6(10) ?
C12 N3 Pd . . 128.7(8) ?
C11 N3 Pd . . 112.7(7) ?
C19 N4 H1N . . 121(7) ?
C19 N4 H2N . . 121(7) ?
H1N N4 H2N . . 109(8) ?
N1 C1 C2 . . 120.3(13) ?
N1 C1 H1 . . 119.8 ?
C2 C1 H1 . . 119.8 ?
C3 C2 C1 . . 121.1(12) ?
C3 C2 H2 . . 119.5 ?
C1 C2 H2 . . 119.5 ?
C2 C3 C4 . . 118.0(13) ?
C2 C3 H3 . . 121.0 ?
C4 C3 H3 . . 121.0 ?
C5 C4 C3 . . 119.7(13) ?
C5 C4 H4 . . 120.2 ?
C3 C4 H4 . . 120.2 ?
N1 C5 C4 . . 121.6(10) ?
N1 C5 C6 . . 113.5(10) ?
C4 C5 C6 . . 124.8(11) ?
N2 C6 C7 . . 120.1(10) ?
N2 C6 C5 . . 112.8(10) ?
C7 C6 C5 . . 127.1(11) ?
C6 C7 C8 . . 120.7(11) ?
C6 C7 H7 . . 119.6 ?
C8 C7 H7 . . 119.6 ?
C7 C8 C9 . . 116.8(10) ?
C7 C8 C16 . . 122.0(9) ?
C9 C8 C16 . . 121.2(9) ?
C10 C9 C8 . . 120.8(9) ?
C10 C9 H9 . . 119.6 ?
C8 C9 H9 . . 119.6 ?
N2 C10 C9 . . 119.0(10) ?
N2 C10 C11 . . 112.7(9) ?
C9 C10 C11 . . 128.3(9) ?
N3 C11 C15 . . 120.8(10) ?
N3 C11 C10 . . 115.0(9) ?
C15 C11 C10 . . 124.1(9) ?
N3 C12 C13 . . 123.8(11) ?
N3 C12 H12 . . 118.1 ?
C13 C12 H12 . . 118.1 ?
C14 C13 C12 . . 119.0(11) ?
C14 C13 H13 . . 120.5 ?
C12 C13 H13 . . 120.5 ?
C13 C14 C15 . . 118.6(12) ?
C13 C14 H14 . . 120.7 ?
C15 C14 H14 . . 120.7 ?
C11 C15 C14 . . 119.1(10) ?
C11 C15 H15 . . 120.5 ?
C14 C15 H15 . . 120.5 ?
C21 C16 C17 . . 115.1(10) ?
C21 C16 C8 . . 122.2(9) ?
C17 C16 C8 . . 122.6(9) ?
C18 C17 C16 . . 121.3(10) ?
C18 C17 H17 . . 119.3 ?
C16 C17 H17 . . 119.3 ?
C17 C18 C19 . . 121.5(10) ?
C17 C18 H18 . . 119.3 ?
C19 C18 H18 . . 119.3 ?
C20 C19 N4 . . 121.9(10) ?
C20 C19 C18 . . 117.6(10) ?
N4 C19 C18 . . 120.4(10) ?
C19 C20 C21 . . 122.0(9) ?
C19 C20 H20 . . 119.0 ?
C21 C20 H20 . . 119.0 ?
C20 C21 C16 . . 122.4(10) ?
C20 C21 H21 . . 118.8 ?
C16 C21 H21 . . 118.8 ?

loop_
_geom_bond_atom_site_label_1
_geom_bond_atom_site_label_2
_geom_bond_site_symmetry_2
_geom_bond_distance
_geom_bond_publ_flag
Pd N1 . 2.034(10) y
Pd N2 . 1.922(9) y
Pd N3 . 2.022(10) y
Pd Cl1 . 2.290(3) y
N1 C1 . 1.357(15) ?
N1 C5 . 1.359(15) ?
N2 C6 . 1.333(14) ?
N2 C10 . 1.357(13) ?
N3 C12 . 1.312(14) ?
N3 C11 . 1.375(13) ?
N4 C19 . 1.377(14) ?
N4 H1N . 0.8800(11) ?
N4 H2N . 0.8800(10) ?
C1 C2 . 1.382(19) ?
C1 H1 . 0.9500 ?
C2 C3 . 1.37(2) ?
C2 H2 . 0.9500 ?
C3 C4 . 1.394(17) ?
C3 H3 . 0.9500 ?
C4 C5 . 1.374(17) ?
C4 H4 . 0.9500 ?
C5 C6 . 1.492(15) ?
C6 C7 . 1.371(16) ?
C7 C8 . 1.404(15) ?
C7 H7 . 0.9500 ?
C8 C9 . 1.414(14) ?
C8 C16 . 1.451(16) ?
C9 C10 . 1.376(15) ?
C9 H9 . 0.9500 ?
C10 C11 . 1.466(15) ?
C11 C15 . 1.395(15) ?
C12 C13 . 1.379(17) ?
C12 H12 . 0.9500 ?
C13 C14 . 1.378(17) ?
C13 H13 . 0.9500 ?
C14 C15 . 1.403(15) ?
C14 H14 . 0.9500 ?
C15 H15 . 0.9500 ?
C16 C21 . 1.414(14) ?
C16 C17 . 1.426(15) ?
C17 C18 . 1.387(15) ?
C17 H17 . 0.9500 ?
C18 C19 . 1.401(15) ?
C18 H18 . 0.9500 ?
C19 C20 . 1.370(15) ?
C20 C21 . 1.377(15) ?
C20 H20 . 0.9500 ?
C21 H21 . 0.9500 ?

loop_
_geom_hbond_atom_site_label_D
_geom_hbond_atom_site_label_H
_geom_hbond_atom_site_label_A
_geom_hbond_site_symmetry_A
_geom_hbond_distance_DH
_geom_hbond_distance_HA
_geom_hbond_distance_DA
_geom_hbond_angle_DHA
N4 H1n Cl2 . 0.88(9) 2.42(7) 3.287(11) 167(8)
N4 H2n Cl2 3_866 0.88(7) 2.48(8) 3.352(10) 173(10)
C13 H13 Cl1 2_544 0.95 2.61 3.493(14) 156
C15 H15 Cl2 2_745 0.95 2.56 3.449(12) 155

loop_
_geom_torsion_atom_site_label_1
_geom_torsion_atom_site_label_2
_geom_torsion_atom_site_label_3
_geom_torsion_atom_site_label_4
_geom_torsion_site_symmetry_1
_geom_torsion_site_symmetry_2
_geom_torsion_site_symmetry_3
_geom_torsion_site_symmetry_4
_geom_torsion
_geom_torsion_publ_flag
N2 Pd N1 C1 . . . . -176.1(9) ?
N3 Pd N1 C1 . . . . -173.8(9) ?
Cl1 Pd N1 C1 . . . . 3.2(9) ?
N2 Pd N1 C5 . . . . 1.9(7) ?
N3 Pd N1 C5 . . . . 4.2(15) ?
Cl1 Pd N1 C5 . . . . -178.8(6) ?
N3 Pd N2 C6 . . . . 178.0(8) ?
N1 Pd N2 C6 . . . . -2.7(7) ?
N3 Pd N2 C10 . . . . -0.5(7) ?
N1 Pd N2 C10 . . . . 178.7(8) ?
N2 Pd N3 C12 . . . . -176.4(9) ?
N1 Pd N3 C12 . . . . -178.7(9) ?
Cl1 Pd N3 C12 . . . . 4.4(9) ?
N2 Pd N3 C11 . . . . 2.9(7) ?
N1 Pd N3 C11 . . . . 0.6(14) ?
Cl1 Pd N3 C11 . . . . -176.3(6) ?
C5 N1 C1 C2 . . . . -0.5(15) ?
Pd N1 C1 C2 . . . . 177.4(8) ?
N1 C1 C2 C3 . . . . 1.9(17) ?
C1 C2 C3 C4 . . . . -2.3(17) ?
C2 C3 C4 C5 . . . . 1.3(17) ?
C1 N1 C5 C4 . . . . -0.5(15) ?
Pd N1 C5 C4 . . . . -178.7(8) ?
C1 N1 C5 C6 . . . . 177.1(9) ?
Pd N1 C5 C6 . . . . -1.0(11) ?
C3 C4 C5 N1 . . . . 0.1(16) ?
C3 C4 C5 C6 . . . . -177.3(10) ?
C10 N2 C6 C7 . . . . 0.9(15) ?
Pd N2 C6 C7 . . . . -177.6(7) ?
C10 N2 C6 C5 . . . . -178.7(9) ?
Pd N2 C6 C5 . . . . 2.9(11) ?
N1 C5 C6 N2 . . . . -1.0(12) ?
C4 C5 C6 N2 . . . . 176.5(10) ?
N1 C5 C6 C7 . . . . 179.4(9) ?
C4 C5 C6 C7 . . . . -3.0(17) ?
N2 C6 C7 C8 . . . . 0.5(15) ?
C5 C6 C7 C8 . . . . 180.0(9) ?
C6 C7 C8 C9 . . . . -1.9(14) ?
C6 C7 C8 C16 . . . . 179.9(9) ?
C7 C8 C9 C10 . . . . 2.2(14) ?
C16 C8 C9 C10 . . . . -179.6(9) ?
C6 N2 C10 C9 . . . . -0.7(15) ?
Pd N2 C10 C9 . . . . 177.8(7) ?
C6 N2 C10 C11 . . . . 179.7(9) ?
Pd N2 C10 C11 . . . . -1.8(11) ?
C8 C9 C10 N2 . . . . -0.9(15) ?
C8 C9 C10 C11 . . . . 178.6(10) ?
C12 N3 C11 C15 . . . . -1.7(14) ?
Pd N3 C11 C15 . . . . 179.0(7) ?
C12 N3 C11 C10 . . . . 174.7(9) ?
Pd N3 C11 C10 . . . . -4.6(11) ?
N2 C10 C11 N3 . . . . 4.2(13) ?
C9 C10 C11 N3 . . . . -175.3(9) ?
N2 C10 C11 C15 . . . . -179.5(9) ?
C9 C10 C11 C15 . . . . 0.9(17) ?
C11 N3 C12 C13 . . . . 0.4(16) ?
Pd N3 C12 C13 . . . . 179.7(8) ?
N3 C12 C13 C14 . . . . 1.4(18) ?
C12 C13 C14 C15 . . . . -1.9(17) ?
N3 C11 C15 C14 . . . . 1.1(15) ?
C10 C11 C15 C14 . . . . -174.9(9) ?
C13 C14 C15 C11 . . . . 0.7(15) ?
C7 C8 C16 C21 . . . . -10.2(15) ?
C9 C8 C16 C21 . . . . 171.7(9) ?
C7 C8 C16 C17 . . . . 171.5(9) ?
C9 C8 C16 C17 . . . . -6.6(15) ?
C21 C16 C17 C18 . . . . 3.5(14) ?
C8 C16 C17 C18 . . . . -178.1(9) ?
C16 C17 C18 C19 . . . . -0.8(16) ?
C17 C18 C19 C20 . . . . -2.4(15) ?
C17 C18 C19 N4 . . . . -179.9(9) ?
N4 C19 C20 C21 . . . . -179.8(9) ?
C18 C19 C20 C21 . . . . 2.8(15) ?
C19 C20 C21 C16 . . . . 0.1(16) ?
C17 C16 C21 C20 . . . . -3.2(14) ?
C8 C16 C21 C20 . . . . 178.4(9) ?
